data_7706295
loop_
_publ_author_name
'Jochim, Aleksej'
'Rams, Micha\/l'
'B\"ohme, Michael'
'Ceglarska, Magdalena'
'Plass, Winfried'
'N\"ather, Christian'

_publ_section_title
;
 Thermodynamically metastable chain and stable layered Co(NCS)<sub>2</sub>
 coordination polymers: thermodynamic relations and magnetic properties.
;
_journal_issue 43
_journal_name_full 'Dalton transactions (Cambridge, England : 2003)'
_journal_page_first 15310
_journal_page_last 15322
_journal_paper_doi 10.1039/d0dt03227a
_journal_volume 49
_journal_year 2020
_chemical_formula_sum 'C12 H8 Br2 Co N4 S2'
_chemical_formula_weight 491.09
_space_group_crystal_system triclinic
_space_group_IT_number 2
_space_group_name_Hall '-P 1'
_space_group_name_H-M_alt 'P -1'
_atom_sites_solution_hydrogens geom
_audit_creation_method SHELXL-2018/3
_audit_update_record
;
2020-08-11 deposited with the CCDC.	2020-10-23 downloaded from the CCDC.
;
_cell_angle_alpha 73.304(3)
_cell_angle_beta 83.016(3)
_cell_angle_gamma 80.318(3)
_cell_formula_units_Z 2
_cell_length_a 8.0951(3)
_cell_length_b 9.4346(4)
_cell_length_c 10.8479(4)
_cell_measurement_reflns_used 12527
_cell_measurement_temperature 200(2)
_cell_measurement_theta_max 28.005
_cell_measurement_theta_min 1.966
_cell_volume 779.91(5)
_computing_cell_refinement 'X-AREA (STOE, 2008)'
_computing_data_collection 'X-AREA (STOE, 2008)'
_computing_data_reduction 'X-AREA (STOE, 2008)'
_computing_structure_refinement 'SHELXL-2018/3 (Sheldrick, 2018)'
_computing_structure_solution 'SHELXS-97 (Sheldrick, 2008)'
_diffrn_ambient_temperature 200(2)
_diffrn_measured_fraction_theta_full 0.996
_diffrn_measured_fraction_theta_max 0.997
_diffrn_measurement_device_type 'STOE IPDS-2'
_diffrn_measurement_method 'Omega scans'
_diffrn_radiation_type MoK\a
_diffrn_radiation_wavelength 0.71073
_diffrn_reflns_av_R_equivalents 0.0298
_diffrn_reflns_av_unetI/netI 0.0224
_diffrn_reflns_Laue_measured_fraction_full 0.996
_diffrn_reflns_Laue_measured_fraction_max 0.997
_diffrn_reflns_limit_h_max 10
_diffrn_reflns_limit_h_min -10
_diffrn_reflns_limit_k_max 12
_diffrn_reflns_limit_k_min -12
_diffrn_reflns_limit_l_max 14
_diffrn_reflns_limit_l_min -14
_diffrn_reflns_number 12527
_diffrn_reflns_point_group_measured_fraction_full 0.996
_diffrn_reflns_point_group_measured_fraction_max 0.997
_diffrn_reflns_theta_full 25.242
_diffrn_reflns_theta_max 28.005
_diffrn_reflns_theta_min 1.966
_exptl_absorpt_coefficient_mu 6.487
_exptl_absorpt_correction_T_max 0.4617
_exptl_absorpt_correction_T_min 0.1879
_exptl_absorpt_correction_type numerical
_exptl_absorpt_process_details 'X-Red and X-Shape (STOE, 2008)'
_exptl_crystal_colour purple
_exptl_crystal_density_diffrn 2.091
_exptl_crystal_description block
_exptl_crystal_F_000 474
_exptl_crystal_preparation 'Magnetic properties'
_exptl_crystal_recrystallization_method 'Re-crystallisation from solvent: n-butanol/n-heptane'
_exptl_crystal_size_max 0.15
_exptl_crystal_size_mid 0.10
_exptl_crystal_size_min 0.07
_refine_diff_density_max 0.470
_refine_diff_density_min -0.616
_refine_diff_density_rms 0.085
_refine_ls_extinction_coef 0.0078(15)
_refine_ls_extinction_expression Fc^*^=kFc[1+0.001xFc^2^\l^3^/sin(2\q)]^-1/4^
_refine_ls_extinction_method 'SHELXL-2018/3 (Sheldrick 2018)'
_refine_ls_goodness_of_fit_ref 1.056
_refine_ls_hydrogen_treatment constr
_refine_ls_matrix_type full
_refine_ls_number_parameters 194
_refine_ls_number_reflns 3758
_refine_ls_number_restraints 0
_refine_ls_restrained_S_all 1.056
_refine_ls_R_factor_all 0.0403
_refine_ls_R_factor_gt 0.0325
_refine_ls_shift/su_max 0.001
_refine_ls_shift/su_mean 0.000
_refine_ls_structure_factor_coef Fsqd
_refine_ls_weighting_details 'w=1/[\s^2^(Fo^2^)+(0.0484P)^2^+0.4474P] where P=(Fo^2^+2Fc^2^)/3'
_refine_ls_weighting_scheme calc
_refine_ls_wR_factor_gt 0.0817
_refine_ls_wR_factor_ref 0.0850
_reflns_Friedel_coverage 0.000
_reflns_number_gt 3216
_reflns_number_total 3758
_reflns_threshold_expression 'I > 2\s(I)'
_cod_data_source_file d0dt03227a2.cif
_cod_data_source_block aj2485d
_cod_database_code 7706295
_shelx_shelxl_version_number 2018/3
_shelx_space_group_comment
;
The symmetry employed for this shelxl refinement is uniquely defined
by the following loop, which should always be used as a source of
symmetry information in preference to the above space-group names.
They are only intended as comments.
;

loop_
_space_group_symop_operation_xyz
'x, y, z'
'-x, -y, -z'

loop_
_atom_site_label
_atom_site_type_symbol
_atom_site_fract_x
_atom_site_fract_y
_atom_site_fract_z
_atom_site_U_iso_or_equiv
_atom_site_adp_type
_atom_site_occupancy
_atom_site_site_symmetry_order
_atom_site_calc_flag
_atom_site_refinement_flags_posn
_atom_site_refinement_flags_adp
_atom_site_refinement_flags_occupancy
_atom_site_disorder_assembly
_atom_site_disorder_group
Co1 Co 0.500000 0.500000 0.500000 0.02849(13) Uani 1 2 d S . P . .
Co2 Co 0.000000 1.000000 0.500000 0.02687(13) Uani 1 2 d S . P . .
N1 N 0.0368(3) 0.7687(2) 0.5415(2) 0.0300(5) Uani 1 1 d . . . . .
C1 C 0.1031(3) 0.6465(3) 0.5746(3) 0.0277(5) Uani 1 1 d . . . . .
S1 S 0.20072(9) 0.47437(7) 0.62035(7) 0.03117(16) Uani 1 1 d . . . . .
N2 N 0.4376(3) 0.7257(3) 0.4233(2) 0.0329(5) Uani 1 1 d . . . . .
C2 C 0.3788(3) 0.8495(3) 0.4089(3) 0.0293(5) Uani 1 1 d . . . . .
S2 S 0.29734(9) 1.02544(7) 0.38578(7) 0.03360(16) Uani 1 1 d . . . . .
N11 N 0.4124(3) 0.4562(3) 0.3362(2) 0.0325(5) Uani 1 1 d . . . . .
C11 C 0.2654(4) 0.5258(4) 0.2901(3) 0.0389(7) Uani 1 1 d . . . . .
H11 H 0.198161 0.591678 0.333986 0.047 Uiso 1 1 calc R U . . .
C12 C 0.2060(4) 0.5076(4) 0.1828(3) 0.0401(7) Uani 1 1 d . . . . .
H12 H 0.099770 0.557874 0.154316 0.048 Uiso 1 1 calc R U . . .
C13 C 0.3048(4) 0.4148(3) 0.1184(3) 0.0360(6) Uani 1 1 d . . . . .
C14 C 0.4548(4) 0.3371(4) 0.1643(3) 0.0400(7) Uani 1 1 d . . . . .
H14 H 0.522839 0.269793 0.122289 0.048 Uiso 1 1 calc R U . . .
C15 C 0.5022(4) 0.3613(3) 0.2740(3) 0.0371(6) Uani 1 1 d . . . . .
H15 H 0.604603 0.307311 0.307276 0.045 Uiso 1 1 calc R U . . .
Br11 Br 0.23975(5) 0.39674(4) -0.03817(3) 0.04770(12) Uani 1 1 d . . . . .
N21 N 0.0973(3) 0.9788(3) 0.6820(2) 0.0307(5) Uani 1 1 d . . . . .
C21 C 0.1948(4) 1.0743(3) 0.6953(3) 0.0361(6) Uani 1 1 d . . . . .
H21 H 0.222468 1.151948 0.621471 0.043 Uiso 1 1 calc R U . . .
C22 C 0.2571(4) 1.0659(4) 0.8107(3) 0.0381(6) Uani 1 1 d . . . . .
H22 H 0.325700 1.135677 0.816757 0.046 Uiso 1 1 calc R U . . .
C23 C 0.2158(4) 0.9518(4) 0.9173(3) 0.0366(6) Uani 1 1 d . . . . .
C24 C 0.1176(4) 0.8517(4) 0.9055(3) 0.0414(7) Uani 1 1 d . . . . .
H24 H 0.089769 0.772012 0.977485 0.050 Uiso 1 1 calc R U . . .
C25 C 0.0604(4) 0.8700(3) 0.7862(3) 0.0369(6) Uani 1 1 d . . . . .
H25 H -0.008669 0.801584 0.778084 0.044 Uiso 1 1 calc R U . . .
Br21 Br 0.29229(5) 0.93240(5) 1.07987(3) 0.05100(13) Uani 1 1 d . . . . .

loop_
_atom_site_aniso_label
_atom_site_aniso_U_11
_atom_site_aniso_U_22
_atom_site_aniso_U_33
_atom_site_aniso_U_23
_atom_site_aniso_U_13
_atom_site_aniso_U_12
Co1 0.0288(3) 0.0257(2) 0.0291(3) -0.00685(19) -0.0043(2) 0.00184(19)
Co2 0.0283(3) 0.0230(2) 0.0286(3) -0.00703(18) -0.00362(19) -0.00039(18)
N1 0.0314(12) 0.0209(10) 0.0361(12) -0.0070(9) -0.0019(9) -0.0009(9)
C1 0.0278(13) 0.0310(13) 0.0263(12) -0.0100(10) 0.0000(10) -0.0071(10)
S1 0.0317(3) 0.0250(3) 0.0335(3) -0.0051(2) -0.0025(3) 0.0001(2)
N2 0.0314(12) 0.0267(11) 0.0359(12) -0.0041(9) -0.0014(10) -0.0002(9)
C2 0.0271(13) 0.0344(14) 0.0263(12) -0.0078(10) -0.0028(10) -0.0041(11)
S2 0.0321(4) 0.0262(3) 0.0400(4) -0.0072(3) -0.0003(3) -0.0020(3)
N11 0.0309(12) 0.0332(12) 0.0330(12) -0.0090(10) -0.0049(9) -0.0012(9)
C11 0.0346(15) 0.0427(16) 0.0354(15) -0.0092(12) -0.0041(12) 0.0036(12)
C12 0.0378(16) 0.0474(17) 0.0327(14) -0.0076(12) -0.0069(12) -0.0021(13)
C13 0.0374(16) 0.0388(15) 0.0328(14) -0.0078(11) -0.0026(12) -0.0123(12)
C14 0.0400(17) 0.0392(15) 0.0448(17) -0.0187(13) -0.0054(13) -0.0024(13)
C15 0.0337(15) 0.0376(14) 0.0422(16) -0.0163(12) -0.0067(12) 0.0013(12)
Br11 0.0499(2) 0.0594(2) 0.04104(19) -0.02051(15) -0.00685(14) -0.01335(16)
N21 0.0339(12) 0.0296(11) 0.0284(11) -0.0077(9) -0.0032(9) -0.0040(9)
C21 0.0420(16) 0.0319(13) 0.0355(15) -0.0083(11) -0.0053(12) -0.0081(12)
C22 0.0414(17) 0.0388(15) 0.0371(15) -0.0126(12) -0.0072(12) -0.0074(12)
C23 0.0321(15) 0.0431(16) 0.0335(14) -0.0124(12) -0.0033(11) 0.0016(12)
C24 0.0430(17) 0.0452(17) 0.0327(15) -0.0033(12) -0.0056(13) -0.0084(14)
C25 0.0402(16) 0.0359(14) 0.0327(14) -0.0043(11) -0.0028(12) -0.0092(12)
Br21 0.0482(2) 0.0725(3) 0.03375(18) -0.01410(16) -0.00994(14) -0.00826(17)

loop_
_atom_type_symbol
_atom_type_description
_atom_type_scat_dispersion_real
_atom_type_scat_dispersion_imag
_atom_type_scat_source
C C 0.0033 0.0016 'International Tables Vol C Tables 4.2.6.8 and 6.1.1.4'
H H 0.0000 0.0000 'International Tables Vol C Tables 4.2.6.8 and 6.1.1.4'
N N 0.0061 0.0033 'International Tables Vol C Tables 4.2.6.8 and 6.1.1.4'
S S 0.1246 0.1234 'International Tables Vol C Tables 4.2.6.8 and 6.1.1.4'
Co Co 0.3494 0.9721 'International Tables Vol C Tables 4.2.6.8 and 6.1.1.4'
Br Br -0.2901 2.4595 'International Tables Vol C Tables 4.2.6.8 and 6.1.1.4'

loop_
_geom_angle_atom_site_label_1
_geom_angle_atom_site_label_2
_geom_angle_atom_site_label_3
_geom_angle
_geom_angle_site_symmetry_1
_geom_angle_site_symmetry_3
_geom_angle_publ_flag
N2 Co1 N2 180.0 2_666 . ?
N2 Co1 N11 89.10(10) 2_666 . ?
N2 Co1 N11 90.90(10) . . ?
N2 Co1 N11 90.90(10) 2_666 2_666 ?
N2 Co1 N11 89.10(10) . 2_666 ?
N11 Co1 N11 180.00(13) . 2_666 ?
N2 Co1 S1 92.17(7) 2_666 2_666 ?
N2 Co1 S1 87.83(7) . 2_666 ?
N11 Co1 S1 90.77(7) . 2_666 ?
N11 Co1 S1 89.23(7) 2_666 2_666 ?
N2 Co1 S1 87.83(7) 2_666 . ?
N2 Co1 S1 92.17(7) . . ?
N11 Co1 S1 89.23(7) . . ?
N11 Co1 S1 90.77(7) 2_666 . ?
S1 Co1 S1 180.0 2_666 . ?
N1 Co2 N1 180.0 2_576 . ?
N1 Co2 N21 88.55(9) 2_576 2_576 ?
N1 Co2 N21 91.45(9) . 2_576 ?
N1 Co2 N21 91.45(9) 2_576 . ?
N1 Co2 N21 88.55(9) . . ?
N21 Co2 N21 180.0 2_576 . ?
N1 Co2 S2 86.35(7) 2_576 . ?
N1 Co2 S2 93.64(7) . . ?
N21 Co2 S2 90.19(7) 2_576 . ?
N21 Co2 S2 89.81(7) . . ?
N1 Co2 S2 93.65(7) 2_576 2_576 ?
N1 Co2 S2 86.36(7) . 2_576 ?
N21 Co2 S2 89.80(7) 2_576 2_576 ?
N21 Co2 S2 90.20(7) . 2_576 ?
S2 Co2 S2 180.0 . 2_576 ?
C1 N1 Co2 159.2(2) . . ?
N1 C1 S1 178.8(3) . . ?
C1 S1 Co1 102.17(10) . . ?
C2 N2 Co1 163.0(2) . . ?
N2 C2 S2 178.9(3) . . ?
C2 S2 Co2 101.09(10) . . ?
C11 N11 C15 116.5(3) . . ?
C11 N11 Co1 121.1(2) . . ?
C15 N11 Co1 122.4(2) . . ?
N11 C11 C12 123.9(3) . . ?
C13 C12 C11 117.9(3) . . ?
C12 C13 C14 120.4(3) . . ?
C12 C13 Br11 120.3(2) . . ?
C14 C13 Br11 119.3(2) . . ?
C13 C14 C15 117.2(3) . . ?
N11 C15 C14 124.0(3) . . ?
C25 N21 C21 117.6(3) . . ?
C25 N21 Co2 120.6(2) . . ?
C21 N21 Co2 121.79(19) . . ?
N21 C21 C22 123.5(3) . . ?
C21 C22 C23 117.5(3) . . ?
C24 C23 C22 120.0(3) . . ?
C24 C23 Br21 119.3(2) . . ?
C22 C23 Br21 120.7(2) . . ?
C23 C24 C25 118.2(3) . . ?
N21 C25 C24 123.2(3) . . ?

loop_
_geom_bond_atom_site_label_1
_geom_bond_atom_site_label_2
_geom_bond_distance
_geom_bond_site_symmetry_2
_geom_bond_publ_flag
Co1 N2 2.051(2) 2_666 ?
Co1 N2 2.051(2) . ?
Co1 N11 2.158(2) . ?
Co1 N11 2.158(2) 2_666 ?
Co1 S1 2.6228(7) 2_666 ?
Co1 S1 2.6228(7) . ?
Co2 N1 2.074(2) 2_576 ?
Co2 N1 2.074(2) . ?
Co2 N21 2.158(2) 2_576 ?
Co2 N21 2.158(2) . ?
Co2 S2 2.5855(7) . ?
Co2 S2 2.5855(7) 2_576 ?
N1 C1 1.160(4) . ?
C1 S1 1.646(3) . ?
N2 C2 1.158(4) . ?
C2 S2 1.639(3) . ?
N11 C11 1.338(4) . ?
N11 C15 1.340(4) . ?
C11 C12 1.377(5) . ?
C12 C13 1.369(5) . ?
C13 C14 1.377(5) . ?
C13 Br11 1.899(3) . ?
C14 C15 1.383(4) . ?
N21 C25 1.332(4) . ?
N21 C21 1.341(4) . ?
C21 C22 1.383(4) . ?
C22 C23 1.385(4) . ?
C23 C24 1.373(5) . ?
C23 Br21 1.889(3) . ?
C24 C25 1.382(4) . ?

loop_
_geom_hbond_atom_site_label_D
_geom_hbond_atom_site_label_H
_geom_hbond_atom_site_label_A
_geom_hbond_distance_DH
_geom_hbond_distance_HA
_geom_hbond_distance_DA
_geom_hbond_angle_DHA
_geom_hbond_site_symmetry_A
_geom_hbond_publ_flag
C11 H11 S1 0.95 2.98 3.460(3) 112.4 . yes
C12 H12 Br11 0.95 3.08 3.970(3) 157.5 2_565 yes
C21 H21 S1 0.95 3.01 3.633(3) 124.1 1_565 yes
C25 H25 N1 0.95 2.65 3.104(4) 110.1 . yes
